data_4071089
loop_
_publ_author_name
'P\'erez, Sonia'
'L\'opez, Concepci\'on'
'Bosque, Ramon'
'Solans, Xavier'
'Font-Bard\'ia, Merc\`e'
'Roig, Anna'
'Molins, Elies'
'van Leeuwen, Piet W. N. M.'
'van Strijdonck, Gino P. F.'
'Freixa, Zoraida'

_publ_section_title
;
 Chelate-Size Effects on the Structures, Chemical Behavior, Properties,
 and Catalytic Activity of the New Palladium(II)&#x2212;Allyl Complexes
 [Pd(\h3-1-R1-C3H4){FcCH&#xE5FB;N-CH2-(CH2)n-NMe2}][PF6] {Fc =
 (\h5-C5H5)Fe(\h5-C5H4),n= 2 or 1, and R1= H or Ph}
;
_journal_issue 17
_journal_name_full Organometallics
_journal_page_first 4288
_journal_paper_doi 10.1021/om7012452
_journal_volume 27
_journal_year 2008
_chemical_formula_moiety 'C24 H29 Fe N2 Pd, F6 P'
_chemical_formula_sum 'C24 H29 F6 Fe N2 P Pd'
_chemical_formula_weight 652.71
_chemical_name_systematic
;
 ?
;
_space_group_IT_number 61
_symmetry_cell_setting orthorhombic
_symmetry_space_group_name_Hall '-P 2bc 2ac'
_symmetry_space_group_name_H-M 'P c a b'
_atom_sites_solution_hydrogens geom
_atom_sites_solution_primary direct
_atom_sites_solution_secondary difmap
_audit_creation_method SHELXL-97
_cell_angle_alpha 90.00
_cell_angle_beta 90.00
_cell_angle_gamma 90.00
_cell_formula_units_Z 8
_cell_length_a 16.9900(10)
_cell_length_b 17.2400(10)
_cell_length_c 17.6470(10)
_cell_measurement_reflns_used 38174
_cell_measurement_temperature 293(2)
_cell_measurement_theta_max 31
_cell_measurement_theta_min 3
_cell_volume 5168.9(5)
_computing_cell_refinement AUTOMAR
_computing_data_collection MARXDS
_computing_data_reduction MARSCALE
_computing_molecular_graphics 'ORTEP (Brueggermann and Smith, 1990)'
_computing_publication_material 'PLATON (Spek, 1990)'
_computing_structure_refinement 'SHELXL-97 (Sheldrick, 1997)'
_computing_structure_solution 'SHELXS-97 (Sheldrick, 1997)'
_diffrn_ambient_temperature 293(2)
_diffrn_measured_fraction_theta_full 0.988
_diffrn_measured_fraction_theta_max 0.988
_diffrn_measurement_device_type 'MAR345 with image palte detector'
_diffrn_measurement_method 'phi scan'
_diffrn_radiation_monochromator graphite
_diffrn_radiation_source 'fine-focus sealed tube'
_diffrn_radiation_type MoK\a
_diffrn_radiation_wavelength 0.71073
_diffrn_reflns_av_R_equivalents 0.0359
_diffrn_reflns_av_sigmaI/netI 0.0141
_diffrn_reflns_limit_h_max 25
_diffrn_reflns_limit_h_min 0
_diffrn_reflns_limit_k_max 25
_diffrn_reflns_limit_k_min 0
_diffrn_reflns_limit_l_max 25
_diffrn_reflns_limit_l_min 0
_diffrn_reflns_number 58227
_diffrn_reflns_theta_full 31.63
_diffrn_reflns_theta_max 31.63
_diffrn_reflns_theta_min 2.04
_exptl_absorpt_coefficient_mu 1.378
_exptl_absorpt_correction_type none
_exptl_crystal_colour red
_exptl_crystal_density_diffrn 1.677
_exptl_crystal_density_method 'not measured'
_exptl_crystal_description prism
_exptl_crystal_F_000 2624
_exptl_crystal_size_max 0.20
_exptl_crystal_size_mid 0.13
_exptl_crystal_size_min 0.11
_refine_diff_density_max 0.802
_refine_diff_density_min -0.598
_refine_diff_density_rms 0.125
_refine_ls_extinction_method none
_refine_ls_goodness_of_fit_ref 1.230
_refine_ls_hydrogen_treatment constr
_refine_ls_matrix_type full
_refine_ls_number_parameters 325
_refine_ls_number_reflns 8585
_refine_ls_number_restraints 2
_refine_ls_restrained_S_all 1.230
_refine_ls_R_factor_all 0.0691
_refine_ls_R_factor_gt 0.0647
_refine_ls_shift/su_max 0.001
_refine_ls_shift/su_mean 0.000
_refine_ls_structure_factor_coef Fsqd
_refine_ls_weighting_details 'calc w=1/[\s^2^(Fo^2^)+(0.0784P)^2^+4.0726P] where P=(Fo^2^+2Fc^2^)/3'
_refine_ls_weighting_scheme calc
_refine_ls_wR_factor_gt 0.1763
_refine_ls_wR_factor_ref 0.1816
_reflns_number_gt 8155
_reflns_number_total 8585
_reflns_threshold_expression >2sigma(I)
_cod_data_source_file om7012452_si_003.cif
_cod_data_source_block chim29
_cod_original_sg_symbol_H-M Pcab
_cod_database_code 4071089

loop_
_symmetry_equiv_pos_as_xyz
'x, y, z'
'-x, -y+1/2, z+1/2'
'x+1/2, -y, -z+1/2'
'-x+1/2, y+1/2, -z'
'-x, -y, -z'
'x, y-1/2, -z-1/2'
'-x-1/2, y, z-1/2'
'x-1/2, -y-1/2, z'

loop_
_atom_site_label
_atom_site_type_symbol
_atom_site_fract_x
_atom_site_fract_y
_atom_site_fract_z
_atom_site_U_iso_or_equiv
_atom_site_adp_type
_atom_site_occupancy
_atom_site_symmetry_multiplicity
_atom_site_calc_flag
_atom_site_refinement_flags
_atom_site_disorder_assembly
_atom_site_disorder_group
Pd Pd 0.985371(18) 0.043317(15) 0.204515(15) 0.05429(11) Uani 1 1 d . . .
Fe Fe 0.74814(3) -0.00038(3) -0.01343(3) 0.05646(14) Uani 1 1 d . . .
N1 N 0.93890(18) -0.01490(16) 0.11027(16) 0.0549(6) Uani 1 1 d . A .
N2 N 0.98358(19) -0.0706(2) 0.25115(19) 0.0598(7) Uani 1 1 d . A .
C1 C 0.6423(3) 0.0546(3) -0.0187(4) 0.0984(18) Uani 1 1 d . . .
H1 H 0.6179 0.0736 -0.0621 0.118 Uiso 1 1 calc R . .
C2 C 0.6326(3) -0.0184(4) 0.0111(4) 0.0934(16) Uani 1 1 d . . .
H2 H 0.6012 -0.0577 -0.0087 0.112 Uiso 1 1 calc R . .
C3 C 0.6793(4) -0.0228(4) 0.0771(4) 0.1055(19) Uani 1 1 d . . .
H3 H 0.6843 -0.0655 0.1089 0.127 Uiso 1 1 calc R . .
C4 C 0.7169(4) 0.0496(5) 0.0859(4) 0.108(2) Uani 1 1 d . . .
H4 H 0.7507 0.0634 0.1250 0.129 Uiso 1 1 calc R . .
C5 C 0.6949(3) 0.0957(3) 0.0273(5) 0.106(2) Uani 1 1 d . . .
H5 H 0.7121 0.1462 0.0189 0.127 Uiso 1 1 calc R . .
C6 C 0.8255(2) -0.0887(2) -0.0221(2) 0.0663(9) Uani 1 1 d . . .
H6 H 0.8279 -0.1312 0.0103 0.080 Uiso 1 1 calc R . .
C7 C 0.7812(3) -0.0834(3) -0.0901(3) 0.0788(12) Uani 1 1 d . . .
H7 H 0.7500 -0.1226 -0.1104 0.095 Uiso 1 1 calc R . .
C8 C 0.7924(3) -0.0089(3) -0.1220(2) 0.0823(13) Uani 1 1 d . . .
H8 H 0.7698 0.0092 -0.1666 0.099 Uiso 1 1 calc R . .
C9 C 0.8437(3) 0.0333(3) -0.0744(2) 0.0706(10) Uani 1 1 d . . .
H9 H 0.8602 0.0842 -0.0819 0.085 Uiso 1 1 calc R . .
C10 C 0.8662(2) -0.0158(2) -0.01228(19) 0.0572(7) Uani 1 1 d . A .
C11 C 0.9117(2) 0.0158(2) 0.0496(2) 0.0548(7) Uani 1 1 d . . .
H11 H 0.9235 0.0682 0.0444 0.066 Uiso 1 1 calc R A .
C12 C 0.9271(2) -0.09757(19) 0.1250(2) 0.0622(8) Uani 1 1 d . . .
H12 H 0.9358 -0.1270 0.0789 0.075 Uiso 1 1 calc R A .
H12A H 0.8734 -0.1066 0.1416 0.075 Uiso 1 1 calc R . .
C13 C 0.9841(2) -0.1238(2) 0.1858(2) 0.0604(8) Uani 1 1 d . A .
H13 H 0.9698 -0.1755 0.2026 0.072 Uiso 1 1 calc R . .
H13A H 1.0367 -0.1262 0.1647 0.072 Uiso 1 1 calc R . .
C14 C 0.9111(4) -0.0805(4) 0.2961(3) 0.0959(17) Uani 1 1 d . . .
H14 H 0.9132 -0.1291 0.3227 0.115 Uiso 1 1 calc R A .
H14A H 0.8663 -0.0801 0.2630 0.115 Uiso 1 1 calc R . .
H14B H 0.9067 -0.0389 0.3320 0.115 Uiso 1 1 calc R . .
C15 C 1.0530(4) -0.0891(3) 0.2988(3) 0.0963(18) Uani 1 1 d . . .
H15 H 1.1003 -0.0778 0.2711 0.116 Uiso 1 1 calc R A .
H15A H 1.0521 -0.1432 0.3119 0.116 Uiso 1 1 calc R . .
H15B H 1.0515 -0.0584 0.3442 0.116 Uiso 1 1 calc R . .
C16 C 1.0223(4) 0.1102(3) 0.2973(3) 0.099(2) Uani 1 1 d . A .
H16 H 0.9850 0.1159 0.3385 0.119 Uiso 1 1 calc R . .
H16A H 1.0760 0.1022 0.3144 0.119 Uiso 1 1 calc R . .
C17 C 1.0129(4) 0.1562(3) 0.2394(3) 0.108(2) Uani 1 1 d U A .
C18 C 1.0221(6) 0.1614(5) 0.1712(7) 0.081(2) Uani 0.50 1 d PU A 1
C18' C 0.9603(4) 0.1677(4) 0.1878(4) 0.0540(12) Uani 0.50 1 d PU A 2
C19 C 0.9710(3) 0.2029(2) 0.1099(2) 0.0701(11) Uani 1 1 d . . .
C20 C 1.0315(4) 0.2272(3) 0.0647(5) 0.103(2) Uani 1 1 d . A .
H20 H 1.0833 0.2197 0.0802 0.124 Uiso 1 1 calc R . .
C21 C 1.0162(7) 0.2632(5) -0.0043(5) 0.138(4) Uani 1 1 d . . .
H21 H 1.0569 0.2807 -0.0351 0.165 Uiso 1 1 calc R A .
C22 C 0.9440(10) 0.2715(4) -0.0241(5) 0.148(5) Uani 1 1 d . A .
H22 H 0.9349 0.2931 -0.0716 0.177 Uiso 1 1 calc R . .
C23 C 0.8807(6) 0.2521(4) 0.0167(7) 0.150(4) Uani 1 1 d . . .
H23 H 0.8299 0.2613 -0.0006 0.180 Uiso 1 1 calc R A .
C24 C 0.8950(4) 0.2175(3) 0.0862(4) 0.1020(18) Uani 1 1 d . A .
H24 H 0.8530 0.2040 0.1172 0.122 Uiso 1 1 calc R . .
P P 0.74701(8) 0.23825(8) 0.29713(8) 0.0759(3) Uani 1 1 d . . .
F1 F 0.8297(3) 0.2656(4) 0.2761(5) 0.219(4) Uani 1 1 d . . .
F2 F 0.7232(4) 0.3218(3) 0.3105(5) 0.222(4) Uani 1 1 d . . .
F3 F 0.6654(3) 0.2124(4) 0.3203(4) 0.223(3) Uani 1 1 d . . .
F4 F 0.7716(4) 0.1554(3) 0.2764(5) 0.199(3) Uani 1 1 d . . .
F5 F 0.7215(7) 0.2416(5) 0.2139(4) 0.246(5) Uani 1 1 d . . .
F6 F 0.7722(5) 0.2353(6) 0.3792(4) 0.269(5) Uani 1 1 d . . .

loop_
_atom_site_aniso_label
_atom_site_aniso_U_11
_atom_site_aniso_U_22
_atom_site_aniso_U_33
_atom_site_aniso_U_23
_atom_site_aniso_U_13
_atom_site_aniso_U_12
Pd 0.06191(18) 0.04584(15) 0.05511(17) -0.00093(9) -0.01204(10) -0.00392(10)
Fe 0.0535(3) 0.0590(3) 0.0569(3) -0.0007(2) 0.00037(19) 0.0022(2)
N1 0.0613(15) 0.0459(12) 0.0573(15) -0.0032(11) -0.0093(12) -0.0021(11)
N2 0.0675(17) 0.0541(15) 0.0576(15) 0.0063(13) -0.0096(13) -0.0086(13)
C1 0.067(3) 0.093(3) 0.135(5) -0.008(3) -0.013(3) 0.023(3)
C2 0.060(2) 0.093(3) 0.127(5) -0.015(3) 0.012(3) -0.008(2)
C3 0.091(4) 0.128(5) 0.098(4) 0.013(4) 0.042(3) 0.011(4)
C4 0.070(3) 0.157(7) 0.096(4) -0.048(4) 0.017(3) 0.005(3)
C5 0.075(3) 0.079(3) 0.164(6) -0.037(4) 0.004(4) 0.009(2)
C6 0.069(2) 0.0621(19) 0.067(2) -0.0163(17) -0.0104(17) 0.0125(17)
C7 0.076(2) 0.091(3) 0.069(2) -0.029(2) -0.012(2) 0.007(2)
C8 0.078(3) 0.120(4) 0.0495(19) 0.001(2) -0.0023(18) 0.001(3)
C9 0.064(2) 0.095(3) 0.0523(18) 0.0109(18) 0.0032(16) -0.007(2)
C10 0.0537(16) 0.0654(18) 0.0525(16) -0.0030(14) 0.0003(13) 0.0057(15)
C11 0.0564(17) 0.0498(15) 0.0581(17) -0.0009(13) -0.0021(14) 0.0000(13)
C12 0.075(2) 0.0444(15) 0.067(2) -0.0040(14) -0.0117(17) -0.0015(14)
C13 0.065(2) 0.0468(16) 0.069(2) 0.0042(15) -0.0050(16) 0.0055(14)
C14 0.120(5) 0.086(3) 0.082(3) -0.005(2) 0.031(3) -0.028(3)
C15 0.113(4) 0.075(3) 0.101(4) 0.019(3) -0.052(3) -0.005(3)
C16 0.151(6) 0.071(3) 0.075(3) -0.007(2) -0.040(3) -0.019(3)
C17 0.186(6) 0.052(2) 0.086(3) -0.010(2) -0.067(4) -0.007(3)
C18 0.098(7) 0.041(3) 0.103(4) -0.002(4) -0.015(5) -0.009(4)
C18' 0.060(3) 0.037(3) 0.065(3) -0.012(2) 0.006(2) 0.003(2)
C19 0.106(3) 0.0378(14) 0.066(2) -0.0070(14) -0.011(2) -0.0002(17)
C20 0.091(3) 0.065(3) 0.154(6) -0.034(3) 0.025(4) 0.001(2)
C21 0.216(11) 0.086(5) 0.112(6) -0.022(4) 0.070(6) -0.055(6)
C22 0.272(14) 0.064(3) 0.109(5) 0.012(3) -0.045(8) -0.033(6)
C23 0.151(8) 0.067(3) 0.233(10) -0.011(5) -0.103(8) 0.015(4)
C24 0.099(4) 0.072(3) 0.135(5) -0.026(3) 0.017(4) -0.011(3)
P 0.0638(6) 0.0702(6) 0.0935(9) -0.0002(6) 0.0182(5) -0.0118(5)
F1 0.111(3) 0.159(4) 0.387(10) -0.121(5) 0.119(5) -0.062(3)
F2 0.164(5) 0.112(4) 0.389(11) -0.075(5) 0.051(6) 0.021(4)
F3 0.141(4) 0.263(7) 0.265(7) -0.085(6) 0.097(5) -0.114(5)
F4 0.184(5) 0.075(2) 0.337(9) -0.019(4) 0.048(5) -0.008(3)
F5 0.356(13) 0.270(10) 0.112(4) 0.024(5) -0.005(5) 0.030(9)
F6 0.225(8) 0.450(16) 0.131(5) 0.034(6) -0.050(5) 0.006(9)

loop_
_atom_type_symbol
_atom_type_description
_atom_type_scat_dispersion_real
_atom_type_scat_dispersion_imag
_atom_type_scat_source
C C 0.0033 0.0016 'International Tables Vol C Tables 4.2.6.8 and 6.1.1.4'
H H 0.0000 0.0000 'International Tables Vol C Tables 4.2.6.8 and 6.1.1.4'
F F 0.0171 0.0103 'International Tables Vol C Tables 4.2.6.8 and 6.1.1.4'
Fe Fe 0.3463 0.8444 'International Tables Vol C Tables 4.2.6.8 and 6.1.1.4'
N N 0.0061 0.0033 'International Tables Vol C Tables 4.2.6.8 and 6.1.1.4'
P P 0.1023 0.0942 'International Tables Vol C Tables 4.2.6.8 and 6.1.1.4'
Pd Pd -0.9988 1.0072 'International Tables Vol C Tables 4.2.6.8 and 6.1.1.4'

loop_
_geom_angle_atom_site_label_1
_geom_angle_atom_site_label_2
_geom_angle_atom_site_label_3
_geom_angle
C17 Pd N1 139.66(16)
C17 Pd C16 36.2(2)
N1 Pd C16 174.0(2)
C17 Pd N2 138.29(18)
N1 Pd N2 81.93(12)
C16 Pd N2 102.08(18)
C17 Pd C18' 34.8(2)
N1 Pd C18' 106.6(2)
C16 Pd C18' 68.2(3)
N2 Pd C18' 161.0(2)
C17 Pd C18 32.7(4)
N1 Pd C18 109.6(3)
C16 Pd C18 67.5(3)
N2 Pd C18 163.1(3)
C18' Pd C18 28.8(3)
C6 Fe C3 107.1(2)
C6 Fe C5 159.7(2)
C3 Fe C5 67.4(3)
C6 Fe C10 41.88(16)
C3 Fe C10 122.8(2)
C5 Fe C10 123.2(2)
C6 Fe C4 123.9(3)
C3 Fe C4 40.9(3)
C5 Fe C4 39.2(3)
C10 Fe C4 107.9(2)
C6 Fe C9 69.81(19)
C3 Fe C9 159.6(3)
C5 Fe C9 108.1(2)
C10 Fe C9 41.48(15)
C4 Fe C9 123.1(2)
C6 Fe C2 122.0(2)
C3 Fe C2 40.8(3)
C5 Fe C2 67.5(2)
C10 Fe C2 159.1(2)
C4 Fe C2 68.2(2)
C9 Fe C2 158.0(2)
C6 Fe C1 157.5(2)
C3 Fe C1 67.2(3)
C5 Fe C1 40.4(2)
C10 Fe C1 159.7(2)
C4 Fe C1 67.0(3)
C9 Fe C1 123.3(2)
C2 Fe C1 39.5(2)
C6 Fe C7 40.88(16)
C3 Fe C7 123.2(3)
C5 Fe C7 158.6(3)
C10 Fe C7 69.08(17)
C4 Fe C7 160.3(3)
C9 Fe C7 68.4(2)
C2 Fe C7 107.3(2)
C1 Fe C7 122.5(2)
C6 Fe C8 68.8(2)
C3 Fe C8 158.9(3)
C5 Fe C8 123.5(3)
C10 Fe C8 68.81(17)
C4 Fe C8 158.4(3)
C9 Fe C8 40.36(18)
C2 Fe C8 122.6(2)
C1 Fe C8 108.2(3)
C7 Fe C8 40.3(2)
C11 N1 C12 120.1(3)
C11 N1 Pd 127.0(2)
C12 N1 Pd 112.2(2)
C13 N2 C14 110.7(3)
C13 N2 C15 107.8(4)
C14 N2 C15 109.5(5)
C13 N2 Pd 105.8(2)
C14 N2 Pd 109.1(3)
C15 N2 Pd 114.0(3)
C2 C1 C5 108.6(6)
C2 C1 Fe 70.2(3)
C5 C1 Fe 69.2(3)
C2 C1 H1 125.7
C5 C1 H1 125.7
Fe C1 H1 126.5
C1 C2 C3 107.3(6)
C1 C2 Fe 70.3(3)
C3 C2 Fe 69.0(3)
C1 C2 H2 126.3
C3 C2 H2 126.3
Fe C2 H2 125.9
C2 C3 C4 107.3(6)
C2 C3 Fe 70.2(3)
C4 C3 Fe 69.8(3)
C2 C3 H3 126.3
C4 C3 H3 126.3
Fe C3 H3 125.2
C5 C4 C3 108.0(6)
C5 C4 Fe 70.2(3)
C3 C4 Fe 69.3(3)
C5 C4 H4 126.0
C3 C4 H4 126.0
Fe C4 H4 126.1
C4 C5 C1 108.8(6)
C4 C5 Fe 70.6(3)
C1 C5 Fe 70.5(3)
C4 C5 H5 125.6
C1 C5 H5 125.6
Fe C5 H5 124.9
C7 C6 C10 107.4(4)
C7 C6 Fe 70.8(2)
C10 C6 Fe 69.3(2)
C7 C6 H6 126.3
C10 C6 H6 126.3
Fe C6 H6 125.2
C8 C7 C6 108.8(4)
C8 C7 Fe 70.4(3)
C6 C7 Fe 68.3(2)
C8 C7 H7 125.6
C6 C7 H7 125.6
Fe C7 H7 127.2
C9 C8 C7 108.4(4)
C9 C8 Fe 68.7(2)
C7 C8 Fe 69.4(3)
C9 C8 H8 125.8
C7 C8 H8 125.8
Fe C8 H8 127.7
C8 C9 C10 108.3(4)
C8 C9 Fe 71.0(3)
C10 C9 Fe 68.9(2)
C8 C9 H9 125.9
C10 C9 H9 125.9
Fe C9 H9 125.8
C9 C10 C6 107.1(3)
C9 C10 C11 119.8(4)
C6 C10 C11 132.4(3)
C9 C10 Fe 69.6(2)
C6 C10 Fe 68.8(2)
C11 C10 Fe 119.3(2)
N1 C11 C10 132.0(3)
N1 C11 H11 114.0
C10 C11 H11 114.0
N1 C12 C13 109.2(3)
N1 C12 H12 109.8
C13 C12 H12 109.8
N1 C12 H12A 109.8
C13 C12 H12A 109.8
H12 C12 H12A 108.3
N2 C13 C12 111.4(3)
N2 C13 H13 109.3
C12 C13 H13 109.3
N2 C13 H13A 109.3
C12 C13 H13A 109.3
H13 C13 H13A 108.0
N2 C14 H14 109.5
N2 C14 H14A 109.5
H14 C14 H14A 109.5
N2 C14 H14B 109.5
H14 C14 H14B 109.5
H14A C14 H14B 109.5
N2 C15 H15 109.5
N2 C15 H15A 109.5
H15 C15 H15A 109.5
N2 C15 H15B 109.5
H15 C15 H15B 109.5
H15A C15 H15B 109.5
C17 C16 Pd 71.7(3)
C17 C16 H16 116.4
Pd C16 H16 116.4
C17 C16 H16A 116.4
Pd C16 H16A 116.4
H16 C16 H16A 113.4
C18 C17 C16 143.6(7)
C18' C17 C16 137.0(7)
C18 C17 Pd 78.8(4)
C18' C17 Pd 77.3(3)
C16 C17 Pd 72.1(3)
C17 C18 C19 130.3(9)
C17 C18 Pd 68.4(5)
C19 C18 Pd 116.7(5)
C17 C18' C19 128.2(7)
C17 C18' Pd 67.9(4)
C19 C18' Pd 119.2(4)
C20 C19 C24 118.0(6)
C20 C19 C18' 138.0(6)
C24 C19 C18' 103.7(5)
C20 C19 C18 97.2(6)
C24 C19 C18 144.6(6)
C18' C19 C18 41.8(5)
C19 C20 C21 120.4(7)
C19 C20 H20 119.8
C21 C20 H20 119.8
C22 C21 C20 117.9(8)
C22 C21 H21 121.1
C20 C21 H21 121.1
C21 C22 C23 126.4(9)
C21 C22 H22 116.8
C23 C22 H22 116.8
C22 C23 C24 116.3(8)
C22 C23 H23 121.9
C24 C23 H23 121.9
C19 C24 C23 120.8(7)
C19 C24 H24 119.6
C23 C24 H24 119.6
F6 P F3 89.4(4)
F6 P F2 87.6(5)
F3 P F2 89.7(4)
F6 P F1 89.0(5)
F3 P F1 178.2(4)
F2 P F1 89.4(4)
F6 P F5 179.8(6)
F3 P F5 90.6(5)
F2 P F5 92.2(5)
F1 P F5 90.9(5)
F6 P F4 96.9(5)
F3 P F4 92.3(4)
F2 P F4 175.1(5)
F1 P F4 88.8(3)
F5 P F4 83.3(5)

loop_
_geom_bond_atom_site_label_1
_geom_bond_atom_site_label_2
_geom_bond_distance
Pd C17 2.094(5)
Pd N1 2.097(3)
Pd C16 2.099(5)
Pd N2 2.130(3)
Pd C18' 2.206(6)
Pd C18 2.209(9)
Fe C6 2.017(4)
Fe C3 2.017(5)
Fe C5 2.018(5)
Fe C10 2.023(4)
Fe C4 2.024(5)
Fe C9 2.033(4)
Fe C2 2.033(5)
Fe C1 2.035(5)
Fe C7 2.049(4)
Fe C8 2.063(4)
N1 C11 1.280(4)
N1 C12 1.463(4)
N2 C13 1.474(5)
N2 C14 1.475(6)
N2 C15 1.483(6)
C1 C2 1.375(8)
C1 C5 1.399(8)
C1 H1 0.9300
C2 C3 1.411(9)
C2 H2 0.9300
C3 C4 1.411(9)
C3 H3 0.9300
C4 C5 1.356(9)
C4 H4 0.9300
C5 H5 0.9300
C6 C7 1.420(6)
C6 C10 1.444(6)
C6 H6 0.9300
C7 C8 1.415(8)
C7 H7 0.9300
C8 C9 1.413(7)
C8 H8 0.9300
C9 C10 1.436(5)
C9 H9 0.9300
C10 C11 1.445(5)
C11 H11 0.9300
C12 C13 1.514(5)
C12 H12 0.9700
C12 H12A 0.9700
C13 H13 0.9700
C13 H13A 0.9700
C14 H14 0.9600
C14 H14A 0.9600
C14 H14B 0.9600
C15 H15 0.9600
C15 H15A 0.9600
C15 H15B 0.9600
C16 C17 1.304(8)
C16 H16 0.9700
C16 H16A 0.9700
C17 C18 1.218(14)
C17 C18' 1.291(9)
C18 C19 1.560(11)
C18' C19 1.513(9)
C19 C20 1.368(8)
C19 C24 1.380(8)
C20 C21 1.392(12)
C20 H20 0.9300
C21 C22 1.282(15)
C21 H21 0.9300
C22 C23 1.337(15)
C22 H22 0.9300
C23 C24 1.385(11)
C23 H23 0.9300
C24 H24 0.9300
P F6 1.511(7)
P F3 1.512(4)
P F2 1.515(5)
P F1 1.527(4)
P F5 1.531(7)
P F4 1.533(5)
